data_4062069
_journal_name_full Organometallics
_journal_year 2003
_chemical_formula_moiety 'C52 H80 N2 O3 Yb '
_chemical_formula_sum 'C52 H80 N2 O3 Yb'
_chemical_formula_weight 954.26
_space_group_IT_number 2
_symmetry_cell_setting triclinic
_symmetry_Int_Tables_number 2
_symmetry_space_group_name_Hall '-P 1'
_symmetry_space_group_name_H-M 'P -1'
_cell_angle_alpha 93.348(10)
_cell_angle_beta 92.645(11)
_cell_angle_gamma 96.75(2)
_cell_formula_units_Z 2
_cell_length_a 9.510(4)
_cell_length_b 12.673(6)
_cell_length_c 20.547(9)
_cell_measurement_temperature 193.1
_cell_volume 2451.5(19)
_exptl_crystal_density_diffrn 1.293
_cod_original_formula_sum 'C52 H80 N2 O3 Yb '
_cod_database_code 4062069

loop_
_symmetry_equiv_pos_as_xyz
x,y,z
-x,-y,-z

loop_
_atom_site_label
_atom_site_type_symbol
_atom_site_fract_x
_atom_site_fract_y
_atom_site_fract_z
_atom_site_U_iso_or_equiv
_atom_site_adp_type
_atom_site_occupancy
_atom_site_symmetry_multiplicity
_atom_site_calc_flag
_atom_site_refinement_flags
_atom_site_disorder_assembly
_atom_site_disorder_group
Yb1 Yb 0.89028(2) 0.32327(2) 0.227540(10) 0.02356(5) Uani 1.00 1 d . . .
O1 O 0.7460(3) 0.3112(3) 0.3068(2) 0.0346(9) Uani 1.00 1 d . . .
O2 O 1.1006(4) 0.2953(3) 0.2821(2) 0.0490(11) Uani 1.00 1 d . . .
O3 O 1.0441(10) 0.1684(8) 0.5137(7) 0.196(5) Uani 1.00 1 d . . .
N1 N 0.9604(4) 0.4763(3) 0.1701(2) 0.0272(9) Uani 1.00 1 d . . .
N2 N 0.9254(4) 0.2372(3) 0.1233(2) 0.0254(9) Uani 1.00 1 d . . .
C1 C 0.6806(4) 0.2812(4) 0.3605(2) 0.0274(11) Uani 1.00 1 d . . .
C2 C 0.6150(5) 0.1747(4) 0.3626(2) 0.0308(11) Uani 1.00 1 d . . .
C3 C 0.5484(5) 0.1460(4) 0.4198(2) 0.0361(12) Uani 1.00 1 d . . .
C4 C 0.5412(5) 0.2178(4) 0.4730(2) 0.0359(13) Uani 1.00 1 d . . .
C5 C 0.6065(5) 0.3204(4) 0.4700(2) 0.0350(12) Uani 1.00 1 d . . .
C6 C 0.6763(4) 0.3556(4) 0.4151(2) 0.0286(11) Uani 1.00 1 d . . .
C7 C 0.6165(5) 0.0920(4) 0.3057(2) 0.0348(12) Uani 1.00 1 d . . .
C8 C 0.5445(6) 0.1295(5) 0.2441(2) 0.044(1) Uani 1.00 1 d . . .
C9 C 0.7702(5) 0.0734(4) 0.2926(3) 0.044(2) Uani 1.00 1 d . . .
C10 C 0.5388(7) -0.0169(5) 0.3176(3) 0.052(2) Uani 1.00 1 d . . .
C11 C 0.4656(7) 0.1845(5) 0.5331(3) 0.058(2) Uani 1.00 1 d . . .
C12 C 0.7421(5) 0.4711(4) 0.4148(3) 0.041(1) Uani 1.00 1 d . . .
C13 C 0.7296(6) 0.5341(5) 0.4808(3) 0.054(2) Uani 1.00 1 d . . .
C14 C 0.6702(7) 0.5289(5) 0.3617(3) 0.058(2) Uani 1.00 1 d . . .
C15 C 0.9028(6) 0.4770(5) 0.4039(4) 0.064(2) Uani 1.00 1 d . . .
C16 C 1.0939(6) 0.5802(4) 0.0893(3) 0.044(1) Uani 1.00 1 d . . .
C17 C 1.0400(5) 0.4769(4) 0.1184(2) 0.0290(11) Uani 1.00 1 d . . .
C18 C 1.0751(5) 0.3856(4) 0.0835(2) 0.0292(11) Uani 1.00 1 d . . .
C19 C 1.0173(4) 0.2779(3) 0.0818(2) 0.0259(10) Uani 1.00 1 d . . .
C20 C 1.0637(5) 0.2092(4) 0.0248(2) 0.0360(13) Uani 1.00 1 d . . .
C21 C 0.9202(5) 0.5735(3) 0.1976(2) 0.0290(11) Uani 1.00 1 d . . .
C22 C 0.7778(5) 0.5932(4) 0.1863(2) 0.0352(12) Uani 1.00 1 d . . .
C23 C 0.7337(5) 0.6845(4) 0.2162(3) 0.041(1) Uani 1.00 1 d . . .
C24 C 0.8257(6) 0.7539(4) 0.2565(3) 0.047(2) Uani 1.00 1 d . . .
C25 C 0.9634(6) 0.7348(4) 0.2668(3) 0.043(1) Uani 1.00 1 d . . .
C26 C 1.0145(5) 0.6464(4) 0.2378(2) 0.0347(12) Uani 1.00 1 d . . .
C27 C 0.6747(5) 0.5180(5) 0.1412(3) 0.045(2) Uani 1.00 1 d . . .
C28 C 0.5283(9) 0.5006(10) 0.1646(5) 0.135(4) Uani 1.00 1 d . . .
C29 C 0.6710(12) 0.5516(10) 0.0741(4) 0.133(4) Uani 1.00 1 d . . .
C30 C 1.1696(5) 0.6319(4) 0.2514(3) 0.0397(13) Uani 1.00 1 d . . .
C31 C 1.2012(6) 0.6076(5) 0.3217(3) 0.054(2) Uani 1.00 1 d . . .
C32 C 1.2699(6) 0.7304(5) 0.2357(4) 0.062(2) Uani 1.00 1 d . . .
C33 C 0.8578(4) 0.1307(3) 0.1109(2) 0.0265(10) Uani 1.00 1 d . . .
C34 C 0.9252(4) 0.0412(3) 0.1265(2) 0.0276(11) Uani 1.00 1 d . . .
C35 C 0.8483(5) -0.0588(4) 0.1198(2) 0.0342(12) Uani 1.00 1 d . . .
C36 C 0.7071(5) -0.0729(4) 0.0974(2) 0.0357(12) Uani 1.00 1 d . . .
C37 C 0.6418(5) 0.0143(4) 0.0807(2) 0.0338(12) Uani 1.00 1 d . . .
C38 C 0.7143(4) 0.1162(4) 0.0877(2) 0.0284(11) Uani 1.00 1 d . . .
C39 C 1.0812(5) 0.0511(4) 0.1511(2) 0.0335(12) Uani 1.00 1 d . . .
C40 C 1.0946(5) 0.0229(4) 0.2227(3) 0.041(1) Uani 1.00 1 d . . .
C41 C 1.1675(6) -0.0193(5) 0.1089(3) 0.048(2) Uani 1.00 1 d . . .
C42 C 0.6411(5) 0.2111(4) 0.0670(3) 0.0374(13) Uani 1.00 1 d . . .
C43 C 0.4813(5) 0.1994(5) 0.0741(3) 0.047(2) Uani 1.00 1 d . . .
C44 C 0.6731(6) 0.2341(5) -0.0032(3) 0.059(2) Uani 1.00 1 d . . .
C45 C 1.2356(5) 0.3168(5) 0.2521(4) 0.066(2) Uani 1.00 1 d . . .
C46 C 1.3424(8) 0.3448(8) 0.3075(6) 0.122(4) Uani 1.00 1 d . . .
C47 C 1.2771(11) 0.292(2) 0.3603(5) 0.201(7) Uani 1.00 1 d . . .
C48 C 1.1270(9) 0.2651(6) 0.3478(4) 0.084(3) Uani 1.00 1 d . . .
C49 C 0.9001(10) 0.1774(11) 0.5117(6) 0.123(5) Uani 1.00 1 d . . .
C50 C 0.8295(11) 0.1043(10) 0.5562(6) 0.121(5) Uani 1.00 1 d . . .
C51 C 0.9512(13) 0.0733(9) 0.5959(4) 0.104(4) Uani 1.00 1 d . . .
C52 C 1.0708(13) 0.1212(10) 0.5736(5) 0.120(4) Uani 1.00 1 d . . .
H1 H 0.5067(5) 0.0745(4) 0.4221(2) 0.043(2) Uiso 1.00 1 c . . .
H2 H 0.6038(5) 0.3694(4) 0.5066(2) 0.043(2) Uiso 1.00 1 c . . .
H3 H 0.5907(6) 0.1970(5) 0.2345(2) 0.052(2) Uiso 1.00 1 c . . .
H4 H 0.5502(6) 0.0795(5) 0.2084(2) 0.053(2) Uiso 1.00 1 c . . .
H5 H 0.4477(6) 0.1353(5) 0.2515(2) 0.053(2) Uiso 1.00 1 c . . .
H6 H 0.8111(5) 0.0444(4) 0.3296(3) 0.053(2) Uiso 1.00 1 c . . .
H7 H 0.7706(5) 0.0250(4) 0.2555(3) 0.053(2) Uiso 1.00 1 c . . .
H8 H 0.8237(5) 0.1391(4) 0.2848(3) 0.053(2) Uiso 1.00 1 c . . .
H9 H 0.4427(7) -0.0095(5) 0.3254(3) 0.062(2) Uiso 1.00 1 c . . .
H10 H 0.5428(7) -0.0645(5) 0.2804(3) 0.062(2) Uiso 1.00 1 c . . .
H11 H 0.5822(7) -0.0442(5) 0.3545(3) 0.062(2) Uiso 1.00 1 c . . .
H12 H 0.3914(7) 0.2272(5) 0.5402(3) 0.071(2) Uiso 1.00 1 c . . .
H13 H 0.4268(7) 0.1118(5) 0.5265(3) 0.071(2) Uiso 1.00 1 c . . .
H14 H 0.5307(7) 0.1931(5) 0.5700(3) 0.071(2) Uiso 1.00 1 c . . .
H15 H 0.7773(6) 0.5017(5) 0.5145(3) 0.064(2) Uiso 1.00 1 c . . .
H16 H 0.7713(6) 0.6056(5) 0.4786(3) 0.064(2) Uiso 1.00 1 c . . .
H17 H 0.6324(6) 0.5333(5) 0.4898(3) 0.064(2) Uiso 1.00 1 c . . .
H18 H 0.7158(7) 0.5996(5) 0.3608(3) 0.069(2) Uiso 1.00 1 c . . .
H19 H 0.6766(7) 0.4918(5) 0.3205(3) 0.069(2) Uiso 1.00 1 c . . .
H20 H 0.5733(7) 0.5306(5) 0.3705(3) 0.069(2) Uiso 1.00 1 c . . .
H21 H 0.9483(6) 0.4453(5) 0.4386(4) 0.073(2) Uiso 1.00 1 c . . .
H22 H 0.9166(6) 0.4399(5) 0.3637(4) 0.073(2) Uiso 1.00 1 c . . .
H23 H 0.9421(6) 0.5494(5) 0.4030(4) 0.073(2) Uiso 1.00 1 c . . .
H24 H 1.1944(6) 0.5865(4) 0.0887(3) 0.052(2) Uiso 1.00 1 c . . .
H25 H 1.0544(6) 0.5807(4) 0.0460(3) 0.052(2) Uiso 1.00 1 c . . .
H26 H 1.0668(6) 0.6383(4) 0.1151(3) 0.052(2) Uiso 1.00 1 c . . .
H27 H 1.1518(5) 0.3989(4) 0.0559(2) 0.035(2) Uiso 1.00 1 c . . .
H28 H 1.0214(5) 0.1379(4) 0.0269(2) 0.043(2) Uiso 1.00 1 c . . .
H29 H 1.0344(5) 0.2357(4) -0.0153(2) 0.043(2) Uiso 1.00 1 c . . .
H30 H 1.1640(5) 0.2113(4) 0.0273(2) 0.043(2) Uiso 1.00 1 c . . .
H31 H 0.6388(5) 0.6989(4) 0.2085(3) 0.051(2) Uiso 1.00 1 c . . .
H32 H 0.7940(6) 0.8154(4) 0.2769(3) 0.057(2) Uiso 1.00 1 c . . .
H33 H 1.0257(6) 0.7831(4) 0.2950(3) 0.051(2) Uiso 1.00 1 c . . .
H34 H 0.7101(5) 0.4509(5) 0.1389(3) 0.053(2) Uiso 1.00 1 c . . .
H35 H 0.4896(9) 0.5664(10) 0.1671(5) 0.151(5) Uiso 1.00 1 c . . .
H36 H 0.4704(9) 0.4512(10) 0.1352(5) 0.151(5) Uiso 1.00 1 c . . .
H37 H 0.5317(9) 0.4733(10) 0.2067(5) 0.151(5) Uiso 1.00 1 c . . .
H38 H 0.7638(12) 0.5583(10) 0.0583(4) 0.150(5) Uiso 1.00 1 c . . .
H39 H 0.6102(12) 0.5018(10) 0.0462(4) 0.150(5) Uiso 1.00 1 c . . .
H40 H 0.6360(12) 0.6188(10) 0.0749(4) 0.150(5) Uiso 1.00 1 c . . .
H41 H 1.1902(5) 0.5732(4) 0.2241(3) 0.047(2) Uiso 1.00 1 c . . .
H42 H 1.1437(6) 0.5446(5) 0.3314(3) 0.064(2) Uiso 1.00 1 c . . .
H43 H 1.2983(6) 0.5980(5) 0.3280(3) 0.064(2) Uiso 1.00 1 c . . .
H44 H 1.1808(6) 0.6654(5) 0.3499(3) 0.064(2) Uiso 1.00 1 c . . .
H45 H 1.3657(6) 0.7184(5) 0.2437(4) 0.072(2) Uiso 1.00 1 c . . .
H46 H 1.2544(6) 0.7439(5) 0.1911(4) 0.072(2) Uiso 1.00 1 c . . .
H47 H 1.2507(6) 0.7902(5) 0.2625(4) 0.072(2) Uiso 1.00 1 c . . .
H48 H 0.8930(5) -0.1190(4) 0.1310(2) 0.041(2) Uiso 1.00 1 c . . .
H49 H 0.6556(5) -0.1421(4) 0.0935(2) 0.042(2) Uiso 1.00 1 c . . .
H50 H 0.5457(5) 0.0045(4) 0.0644(2) 0.039(2) Uiso 1.00 1 c . . .
H51 H 1.1210(5) 0.1231(4) 0.1488(2) 0.040(2) Uiso 1.00 1 c . . .
H52 H 1.0451(5) 0.0688(4) 0.2489(3) 0.049(2) Uiso 1.00 1 c . . .
H53 H 1.0549(5) -0.0488(4) 0.2261(3) 0.049(2) Uiso 1.00 1 c . . .
H54 H 1.1917(5) 0.0311(4) 0.2372(3) 0.049(2) Uiso 1.00 1 c . . .
H55 H 1.1288(6) -0.0917(5) 0.1104(3) 0.058(2) Uiso 1.00 1 c . . .
H56 H 1.1623(6) 0.0008(5) 0.0651(3) 0.058(2) Uiso 1.00 1 c . . .
H57 H 1.2638(6) -0.0108(5) 0.1249(3) 0.058(2) Uiso 1.00 1 c . . .
H58 H 0.6810(5) 0.2715(4) 0.0941(3) 0.044(2) Uiso 1.00 1 c . . .
H59 H 0.4441(5) 0.2616(5) 0.0608(3) 0.057(2) Uiso 1.00 1 c . . .
H60 H 0.4390(5) 0.1395(5) 0.0472(3) 0.057(2) Uiso 1.00 1 c . . .
H61 H 0.4612(5) 0.1892(5) 0.1183(3) 0.057(2) Uiso 1.00 1 c . . .
H62 H 0.7728(6) 0.2455(5) -0.0071(3) 0.073(2) Uiso 1.00 1 c . . .
H63 H 0.6338(6) 0.1747(5) -0.0312(3) 0.073(2) Uiso 1.00 1 c . . .
H64 H 0.6324(6) 0.2957(5) -0.0150(3) 0.073(2) Uiso 1.00 1 c . . .
H65 H 1.2566(5) 0.2552(5) 0.2276(4) 0.079(3) Uiso 1.00 1 c . . .
H66 H 1.2335(5) 0.3740(5) 0.2243(4) 0.079(3) Uiso 1.00 1 c . . .
H67 H 1.4298(8) 0.3190(8) 0.2987(6) 0.141(5) Uiso 1.00 1 c . . .
H68 H 1.3579(8) 0.4197(8) 0.3165(6) 0.141(5) Uiso 1.00 1 c . . .
H69 H 1.3204(11) 0.229(2) 0.3671(5) 0.243(11) Uiso 1.00 1 c . . .
H70 H 1.2930(11) 0.339(2) 0.3984(5) 0.243(11) Uiso 1.00 1 c . . .
H71 H 1.0751(9) 0.3032(6) 0.3777(4) 0.100(3) Uiso 1.00 1 c . . .
H72 H 1.1020(9) 0.1908(6) 0.3508(4) 0.100(3) Uiso 1.00 1 c . . .
H73 H 0.8879(10) 0.2477(11) 0.5270(6) 0.150(5) Uiso 1.00 1 c . . .
H74 H 0.8588(10) 0.1635(11) 0.4686(6) 0.150(5) Uiso 1.00 1 c . . .
H75 H 0.7657(11) 0.1363(10) 0.5831(6) 0.146(5) Uiso 1.00 1 c . . .
H76 H 0.7804(11) 0.0438(10) 0.5319(6) 0.146(5) Uiso 1.00 1 c . . .
H77 H 0.9444(13) 0.0949(9) 0.6406(4) 0.131(5) Uiso 1.00 1 c . . .
H78 H 0.9537(13) -0.0015(9) 0.5915(4) 0.131(5) Uiso 1.00 1 c . . .
H79 H 1.1372(13) 0.0715(10) 0.5673(5) 0.144(5) Uiso 1.00 1 c . . .
H80 H 1.1097(13) 0.1762(10) 0.6049(5) 0.144(5) Uiso 1.00 1 c . . .

loop_
_atom_site_aniso_label
_atom_site_aniso_U_11
_atom_site_aniso_U_22
_atom_site_aniso_U_33
_atom_site_aniso_U_12
_atom_site_aniso_U_13
_atom_site_aniso_U_23
Yb1 0.02663(10) 0.02226(10) 0.02164(9) 0.00018(6) 0.00406(6) 0.00365(6)
O1 0.039(2) 0.034(2) 0.030(2) -0.002(1) 0.0138(13) 0.007(1)
O2 0.037(2) 0.058(3) 0.052(2) 0.004(2) -0.011(2) 0.014(2)
O3 0.143(8) 0.146(8) 0.29(1) -0.017(6) -0.052(8) 0.080(9)
N1 0.033(2) 0.019(2) 0.029(2) 0.001(1) 0.004(1) 0.001(1)
N2 0.026(2) 0.024(2) 0.026(2) -0.0007(13) 0.0017(13) 0.002(1)
C1 0.024(2) 0.033(2) 0.027(2) 0.004(2) 0.004(2) 0.009(2)
C2 0.034(2) 0.032(2) 0.027(2) 0.004(2) 0.004(2) 0.006(2)
C3 0.038(2) 0.032(3) 0.038(3) -0.002(2) 0.005(2) 0.010(2)
C4 0.034(2) 0.045(3) 0.031(2) 0.006(2) 0.012(2) 0.014(2)
C5 0.033(2) 0.046(3) 0.027(2) 0.008(2) 0.006(2) 0.006(2)
C6 0.026(2) 0.032(2) 0.028(2) 0.002(2) 0.005(2) 0.005(2)
C7 0.044(3) 0.031(3) 0.030(2) 0.004(2) 0.008(2) 0.005(2)
C8 0.048(3) 0.050(3) 0.033(3) 0.009(2) -0.003(2) -0.001(2)
C9 0.047(3) 0.038(3) 0.049(3) 0.010(2) 0.008(2) 0.003(2)
C10 0.066(4) 0.039(3) 0.051(3) -0.003(3) 0.013(3) 0.001(3)
C11 0.072(4) 0.065(4) 0.041(3) 0.010(3) 0.021(3) 0.017(3)
C12 0.039(3) 0.042(3) 0.040(3) -0.002(2) 0.008(2) -0.007(2)
C13 0.054(3) 0.049(4) 0.056(4) -0.001(3) 0.009(3) -0.013(3)
C14 0.078(4) 0.033(3) 0.062(4) -0.005(3) 0.001(3) 0.010(3)
C15 0.042(3) 0.061(4) 0.080(5) -0.018(3) 0.021(3) -0.024(3)
C16 0.059(3) 0.030(3) 0.040(3) -0.007(2) 0.009(2) 0.010(2)
C17 0.032(2) 0.025(2) 0.028(2) -0.005(2) 0.000(2) 0.004(2)
C18 0.032(2) 0.028(2) 0.027(2) -0.004(2) 0.007(2) 0.002(2)
C19 0.030(2) 0.026(2) 0.021(2) 0.003(2) 0.001(2) 0.000(2)
C20 0.044(3) 0.031(3) 0.032(2) 0.001(2) 0.011(2) -0.001(2)
C21 0.037(2) 0.021(2) 0.029(2) 0.000(2) 0.003(2) 0.005(2)
C22 0.045(3) 0.028(2) 0.034(2) 0.006(2) 0.006(2) 0.008(2)
C23 0.044(3) 0.035(3) 0.047(3) 0.012(2) 0.005(2) 0.007(2)
C24 0.061(3) 0.027(3) 0.054(3) 0.015(2) 0.011(3) -0.000(2)
C25 0.057(3) 0.023(2) 0.049(3) 0.003(2) 0.007(2) -0.003(2)
C26 0.044(3) 0.017(2) 0.042(3) 0.000(2) 0.003(2) 0.000(2)
C27 0.042(3) 0.042(3) 0.049(3) 0.010(2) -0.006(2) -0.002(2)
C28 0.076(6) 0.197(12) 0.105(7) -0.069(7) 0.028(5) -0.062(8)
C29 0.154(9) 0.174(11) 0.047(4) -0.070(8) -0.034(5) 0.023(6)
C30 0.039(3) 0.024(2) 0.054(3) -0.000(2) 0.002(2) -0.004(2)
C31 0.046(3) 0.060(4) 0.055(4) 0.006(3) -0.003(3) -0.004(3)
C32 0.047(3) 0.045(4) 0.087(5) -0.014(3) 0.003(3) -0.002(3)
C33 0.031(2) 0.025(2) 0.021(2) -0.002(2) 0.005(2) -0.002(2)
C34 0.028(2) 0.024(2) 0.029(2) 0.002(2) 0.002(2) -0.001(2)
C35 0.044(3) 0.023(2) 0.035(2) 0.004(2) 0.002(2) -0.000(2)
C36 0.039(3) 0.028(2) 0.037(3) -0.007(2) 0.001(2) -0.000(2)
C37 0.031(2) 0.030(2) 0.038(3) -0.004(2) -0.000(2) -0.003(2)
C38 0.032(2) 0.029(2) 0.024(2) 0.000(2) 0.002(2) -0.002(2)
C39 0.034(2) 0.025(2) 0.042(3) 0.004(2) 0.002(2) 0.003(2)
C40 0.042(3) 0.037(3) 0.044(3) 0.007(2) -0.006(2) 0.008(2)
C41 0.042(3) 0.044(3) 0.061(4) 0.015(2) 0.008(2) -0.001(3)
C42 0.037(2) 0.027(2) 0.047(3) 0.002(2) -0.009(2) -0.000(2)
C43 0.041(3) 0.060(4) 0.041(3) 0.010(3) -0.003(2) 0.007(3)
C44 0.043(3) 0.063(4) 0.076(4) 0.008(3) 0.011(3) 0.037(3)
C45 0.029(3) 0.056(4) 0.113(6) 0.006(3) -0.003(3) 0.016(4)
C46 0.045(4) 0.108(7) 0.200(11) 0.023(4) -0.041(6) -0.096(8)
C47 0.093(7) 0.46(3) 0.060(6) 0.116(11) -0.053(5) -0.047(10)
C48 0.123(6) 0.068(5) 0.060(4) 0.030(5) -0.042(4) 0.002(4)
C49 0.075(6) 0.183(13) 0.118(9) 0.044(7) -0.019(6) 0.026(8)
C50 0.087(7) 0.129(10) 0.150(10) 0.019(7) 0.019(7) -0.005(8)
C51 0.164(9) 0.107(8) 0.057(5) 0.061(7) 0.037(6) 0.024(5)
C52 0.143(10) 0.149(11) 0.068(6) 0.053(8) -0.045(6) -0.028(6)

loop_
_geom_bond_atom_site_label_1
_geom_bond_site_symmetry_1
_geom_bond_atom_site_label_2
_geom_bond_site_symmetry_2
_geom_bond_distance
_geom_bond_publ_flag
Yb1 . O1 . 2.179(3) yes
Yb1 . O2 . 2.321(3) yes
Yb1 . N1 . 2.374(4) yes
Yb1 . N2 . 2.402(4) yes
O1 . C1 . 1.343(5) yes
O2 . C45 . 1.453(7) yes
O2 . C48 . 1.444(7) yes
O3 . C49 . 1.386(12) yes
O3 . C52 . 1.426(13) yes
N1 . C17 . 1.333(6) yes
N1 . C21 . 1.426(6) yes
N2 . C19 . 1.332(5) yes
N2 . C33 . 1.428(5) yes
C1 . C2 . 1.422(6) yes
C1 . C6 . 1.427(6) yes
C2 . C3 . 1.406(6) yes
C2 . C7 . 1.526(7) yes
C3 . C4 . 1.391(7) yes
C3 . H1 . 0.950(9) no
C4 . C5 . 1.380(7) yes
C4 . C11 . 1.513(7) yes
C5 . C6 . 1.405(6) yes
C5 . H2 . 0.950(8) no
C6 . C12 . 1.523(7) yes
C7 . C8 . 1.537(6) yes
C7 . C9 . 1.541(7) yes
C7 . C10 . 1.525(7) yes
C8 . H3 . 0.950(10) no
C8 . H4 . 0.950(8) no
C8 . H5 . 0.950(8) no
C9 . H6 . 0.950(9) no
C9 . H7 . 0.950(9) no
C9 . H8 . 0.950(10) no
C10 . H9 . 0.950(9) no
C10 . H10 . 0.950(9) no
C10 . H11 . 0.950(10) no
C11 . H12 . 0.950(11) no
C11 . H13 . 0.950(10) no
C11 . H14 . 0.950(10) no
C12 . C13 . 1.550(7) yes
C12 . C14 . 1.528(8) yes
C12 . C15 . 1.548(7) yes
C13 . H15 . 0.950(10) no
C13 . H16 . 0.950(10) no
C13 . H17 . 0.950(8) no
C14 . H18 . 0.950(10) no
C14 . H19 . 0.950(9) no
C14 . H20 . 0.950(9) no
C15 . H21 . 0.950(11) no
C15 . H22 . 0.950(10) no
C15 . H23 . 0.950(10) no
C16 . C17 . 1.515(6) yes
C16 . H24 . 0.950(8) no
C16 . H25 . 0.950(8) no
C16 . H26 . 0.950(9) no
C17 . C18 . 1.406(6) yes
C18 . C19 . 1.407(6) yes
C18 . H27 . 0.950(8) no
C19 . C20 . 1.531(6) yes
C20 . H28 . 0.950(9) no
C20 . H29 . 0.950(8) no
C20 . H30 . 0.950(7) no
C21 . C22 . 1.417(6) yes
C21 . C26 . 1.409(6) yes
C22 . C23 . 1.394(7) yes
C22 . C27 . 1.525(7) yes
C23 . C24 . 1.376(8) yes
C23 . H31 . 0.950(8) no
C24 . C25 . 1.369(8) yes
C24 . H32 . 0.950(9) no
C25 . C26 . 1.387(7) yes
C25 . H33 . 0.950(10) no
C26 . C30 . 1.523(7) yes
C27 . C28 . 1.491(9) yes
C27 . C29 . 1.466(9) yes
C27 . H34 . 0.950(9) no
C28 . H35 . 0.95(2) no
C28 . H36 . 0.95(2) no
C28 . H37 . 0.95(1) no
C29 . H38 . 0.95(2) no
C29 . H39 . 0.95(2) no
C29 . H40 . 0.95(2) no
C30 . C31 . 1.519(8) yes
C30 . C32 . 1.538(7) yes
C30 . H41 . 0.950(8) no
C31 . H42 . 0.950(11) no
C31 . H43 . 0.950(8) no
C31 . H44 . 0.950(10) no
C32 . H45 . 0.950(9) no
C32 . H46 . 0.950(10) no
C32 . H47 . 0.950(10) no
C33 . C34 . 1.413(6) yes
C33 . C38 . 1.412(6) yes
C34 . C35 . 1.383(6) yes
C34 . C39 . 1.534(6) yes
C35 . C36 . 1.387(6) yes
C35 . H48 . 0.950(9) no
C36 . C37 . 1.382(7) yes
C36 . H49 . 0.950(9) no
C37 . C38 . 1.387(6) yes
C37 . H50 . 0.950(7) no
C38 . C42 . 1.529(6) yes
C39 . C40 . 1.535(7) yes
C39 . C41 . 1.540(7) yes
C39 . H51 . 0.950(8) no
C40 . H52 . 0.950(9) no
C40 . H53 . 0.950(9) no
C40 . H54 . 0.950(8) no
C41 . H55 . 0.950(9) no
C41 . H56 . 0.950(8) no
C41 . H57 . 0.950(8) no
C42 . C43 . 1.523(7) yes
C42 . C44 . 1.526(8) yes
C42 . H58 . 0.950(9) no
C43 . H59 . 0.950(10) no
C43 . H60 . 0.950(10) no
C43 . H61 . 0.950(8) no
C44 . H62 . 0.950(8) no
C44 . H63 . 0.950(11) no
C44 . H64 . 0.950(11) no
C45 . C46 . 1.49(1) yes
C45 . H65 . 0.950(10) no
C45 . H66 . 0.950(11) no
C46 . C47 . 1.436(17) yes
C46 . H67 . 0.950(12) no
C46 . H68 . 0.95(1) no
C47 . C48 . 1.436(13) yes
C47 . H69 . 0.95(3) no
C47 . H70 . 0.95(2) no
C48 . H71 . 0.950(12) no
C48 . H72 . 0.950(11) no
C49 . C50 . 1.467(14) yes
C49 . H73 . 0.95(2) no
C49 . H74 . 0.95(2) no
C50 . C51 . 1.490(13) yes
C50 . H75 . 0.95(2) no
C50 . H76 . 0.95(2) no
C51 . C52 . 1.338(14) yes
C51 . H77 . 0.950(12) no
C51 . H78 . 0.95(2) no
C52 . H79 . 0.95(2) no
C52 . H80 . 0.95(2) no
